data_7702719
loop_
_publ_author_name
'Sarkar, Biprajit'
'Laye, Rebecca H.'
'Mondal, Biplab'
'Chakraborty, Soma'
'Paul, Rowena L.'
'Jeffery, John C.'
'Puranik, Vedavati G.'
'Ward, Michael D.'
'Kumar Lahiri, Goutam'

_publ_section_title
;
 Synthesis, structure and spectroelectrochemical properties of a dinuclear
 ruthenium complex exhibiting a strong electronic interaction across a
 1,2,4,5-tetrazine bridging ligand
;
_journal_issue 9
_journal_name_full 'Journal of the Chemical Society, Dalton Transactions'
_journal_page_first 2097
_journal_paper_doi 10.1039/b108296e
_journal_year 2002
_chemical_formula_moiety 'C12 H16 N8'
_chemical_formula_sum 'C12 H16 N8'
_chemical_formula_weight 272.33
_space_group_IT_number 14
_space_group_name_Hall '-P 2ybc'
_space_group_name_H-M_alt 'P 1 21/c 1'
_symmetry_cell_setting monoclinic
_symmetry_space_group_name_H-M 'P 1 21/c 1'
_atom_sites_solution_hydrogens geom
_atom_sites_solution_primary direct
_atom_sites_solution_secondary difmap
_audit_creation_method SHELXL-97
_cell_angle_alpha 90.00
_cell_angle_beta 100.492(7)
_cell_angle_gamma 90.00
_cell_formula_units_Z 4
_cell_length_a 11.1301(8)
_cell_length_b 11.0060(9)
_cell_length_c 11.4837(10)
_cell_measurement_reflns_used 25
_cell_measurement_temperature 293(2)
_cell_measurement_theta_max 30
_cell_measurement_theta_min 22
_cell_volume 1383.2(2)
_computing_cell_refinement 'CAD-4 (MACH-3) Software'
_computing_data_collection 'CAD-4 Software (Enraf-Nonius, 1989)'
_computing_data_reduction 'NRCVAX (PC Version) Gabe, E. J. et al., 1989)'
_computing_molecular_graphics 'ZORTEP (Zsolnai, L and Pritzkow, H, 1994)'
_computing_publication_material 'SHELXL-97 (Sheldrick, 1997)'
_computing_structure_refinement 'SHELXL-97 (Sheldrick, 1997)'
_computing_structure_solution 'SHELXS-86 (Sheldrick, 1986)'
_diffrn_ambient_temperature 293(2)
_diffrn_measured_fraction_theta_full 0.945
_diffrn_measured_fraction_theta_max 0.945
_diffrn_measurement_device 'Enraf-Nonius CAD-4'
_diffrn_measurement_method \w/2\q-scan
_diffrn_radiation_monochromator graphite
_diffrn_radiation_source 'fine-focus sealed tube'
_diffrn_radiation_type 'Mo K\a'
_diffrn_radiation_wavelength 0.70930
_diffrn_reflns_av_R_equivalents 0.0000
_diffrn_reflns_av_sigmaI/netI 0.0185
_diffrn_reflns_limit_h_max 13
_diffrn_reflns_limit_h_min -13
_diffrn_reflns_limit_k_max 13
_diffrn_reflns_limit_k_min 0
_diffrn_reflns_limit_l_max 13
_diffrn_reflns_limit_l_min 0
_diffrn_reflns_number 2434
_diffrn_reflns_theta_full 24.92
_diffrn_reflns_theta_max 24.92
_diffrn_reflns_theta_min 1.86
_diffrn_standards_decay_% <4%
_diffrn_standards_interval_time 3600
_diffrn_standards_number 3
_exptl_absorpt_coefficient_mu 0.088
_exptl_crystal_density_diffrn 1.308
_exptl_crystal_density_method 'not measured'
_exptl_crystal_description 'rod like'
_exptl_crystal_F_000 576
_exptl_crystal_size_max 0.45
_exptl_crystal_size_mid 0.35
_exptl_crystal_size_min 0.35
_refine_diff_density_max 0.449
_refine_diff_density_min -0.431
_refine_diff_density_rms 0.048
_refine_ls_extinction_coef 0.039(5)
_refine_ls_extinction_expression Fc^*^=kFc[1+0.001xFc^2^\l^3^/sin(2\q)]^-1/4^
_refine_ls_extinction_method SHELXL
_refine_ls_goodness_of_fit_ref 1.024
_refine_ls_hydrogen_treatment mixed
_refine_ls_matrix_type full
_refine_ls_number_parameters 186
_refine_ls_number_reflns 2434
_refine_ls_number_restraints 0
_refine_ls_restrained_S_all 1.024
_refine_ls_R_factor_all 0.0633
_refine_ls_R_factor_gt 0.0514
_refine_ls_shift/su_max 0.002
_refine_ls_shift/su_mean 0.000
_refine_ls_structure_factor_coef Fsqd
_refine_ls_weighting_details 'w=1/[\s^2^(Fo^2^)+(0.0971P)^2^+0.5404P] where P=(Fo^2^+2Fc^2^)/3'
_refine_ls_weighting_scheme calc
_refine_ls_wR_factor_gt 0.1528
_refine_ls_wR_factor_ref 0.1603
_reflns_number_gt 1955
_reflns_number_total 2434
_reflns_threshold_expression >2sigma(I)
_cod_data_source_file b108296e.txt
_cod_data_source_block C12_H16_N8
_cod_depositor_comments
;
The following automatic conversions were performed:

data item '_symmetry_cell_setting' value 'Monoclinic' was changed to
'monoclinic' in accordance with the
/home/saulius/struct/COD-crude-data/automatic-downloads/DataCite-retrospective/RSC/depositions/lib/dictionaries/cif_core.dic
dictionary named 'cif_core.dic' version 2.4.2 last updated on
2011-04-26.

data item '_refine_ls_weighting_scheme' value 'calc
w=1/[\s^2^(Fo^2^)+(0.0971P)^2^+0.5404P] where P=(Fo^2^+2Fc^2^)/3' was
changed to 'calc'. A new data item '_refine_ls_weighting_details' was
created with the value set to
'w=1/[\s^2^(Fo^2^)+(0.0971P)^2^+0.5404P] where P=(Fo^2^+2Fc^2^)/3'.

Automatic conversion script
Id: cif_fix_values 6909 2019-04-08 15:41:33Z antanas 
;
_cod_original_cell_volume 1383.21(19)
_cod_original_sg_symbol_H-M P21/c
_cod_database_code 7702719

loop_
_symmetry_equiv_pos_as_xyz
'x, y, z'
'-x, y+1/2, -z+1/2'
'-x, -y, -z'
'x, -y-1/2, z-1/2'

loop_
_atom_site_label
_atom_site_type_symbol
_atom_site_fract_x
_atom_site_fract_y
_atom_site_fract_z
_atom_site_U_iso_or_equiv
_atom_site_adp_type
_atom_site_occupancy
_atom_site_calc_flag
_atom_site_refinement_flags
N1 N 0.60694(16) 0.08115(17) 1.18707(15) 0.0450(5) Uani 1 d .
N2 N 0.57494(15) 0.14521(15) 1.08247(14) 0.0392(4) Uani 1 d .
N3 N 0.78310(15) 0.13326(17) 1.06440(15) 0.0442(5) Uani 1 d .
H3 H 0.7931 0.0613 1.0938 0.053 Uiso 1 calc R
N4 N 0.88327(16) 0.21134(17) 1.05280(15) 0.0449(5) Uani 1 d .
N5 N 0.75010(16) 0.26852(17) 0.87943(15) 0.0454(5) Uani 1 d .
H5 H 0.7440 0.2731 0.8038 0.055 Uiso 1 calc R
N6 N 0.64606(16) 0.25608(18) 0.93624(16) 0.0458(5) Uani 1 d .
N7 N 0.95256(15) 0.34389(16) 0.92179(14) 0.0404(4) Uani 1 d .
N8 N 0.92349(17) 0.41162(17) 0.81932(15) 0.0460(5) Uani 1 d .
C1 C 0.45053(19) 0.1457(2) 1.04368(19) 0.0434(5) Uani 1 d .
C2 C 0.4031(2) 0.0819(2) 1.1270(2) 0.0490(6) Uani 1 d .
H2 H 0.3209 0.0666 1.1265 0.059 Uiso 1 calc R
C3 C 0.5019(2) 0.0439(2) 1.21338(19) 0.0460(5) Uani 1 d .
C4 C 0.66903(18) 0.18316(18) 1.02432(17) 0.0380(5) Uani 1 d .
C5 C 0.86043(18) 0.27252(18) 0.95623(17) 0.0381(5) Uani 1 d .
C6 C 1.07399(19) 0.3548(2) 0.97221(19) 0.0472(6) Uani 1 d .
C7 C 1.1223(2) 0.4316(2) 0.8994(2) 0.0542(6) Uani 1 d .
H7 H 1.2030 0.4575 0.9094 0.065 Uiso 1 calc R
C8 C 1.0277(2) 0.4641(2) 0.8070(2) 0.0491(6) Uani 1 d .
C9 C 0.3876(2) 0.2065(2) 0.9323(2) 0.0560(6) Uani 1 d .
H9A H 0.3900 0.2930 0.9432 0.084 Uiso 1 calc R
H9B H 0.3041 0.1799 0.9141 0.084 Uiso 1 calc R
H9C H 0.4283 0.1854 0.8683 0.084 Uiso 1 calc R
C10 C 0.5004(3) -0.0308(3) 1.3227(2) 0.0660(7) Uani 1 d .
H10A H 0.5820 -0.0382 1.3668 0.099 Uiso 1 calc R
H10B H 0.4684 -0.1101 1.3003 0.099 Uiso 1 calc R
H10C H 0.4497 0.0082 1.3708 0.099 Uiso 1 calc R
C11 C 1.1335(2) 0.2910(3) 1.0825(2) 0.0628(7) Uani 1 d .
H11A H 1.0910 0.3103 1.1457 0.094 Uiso 1 calc R
H11B H 1.2171 0.3167 1.1034 0.094 Uiso 1 calc R
H11C H 1.1307 0.2048 1.0692 0.094 Uiso 1 calc R
C12 C 1.0333(3) 0.5462(3) 0.7036(2) 0.0693(8) Uani 1 d .
H12A H 1.0869 0.5116 0.6558 0.104 Uiso 1 calc R
H12B H 1.0636 0.6244 0.7321 0.104 Uiso 1 calc R
H12C H 0.9530 0.5549 0.6570 0.104 Uiso 1 calc R

loop_
_atom_site_aniso_label
_atom_site_aniso_U_11
_atom_site_aniso_U_22
_atom_site_aniso_U_33
_atom_site_aniso_U_23
_atom_site_aniso_U_13
_atom_site_aniso_U_12
N1 0.0503(10) 0.0524(11) 0.0334(9) 0.0013(8) 0.0101(7) -0.0055(8)
N2 0.0430(9) 0.0427(9) 0.0333(9) -0.0010(7) 0.0107(7) -0.0016(7)
N3 0.0436(10) 0.0452(10) 0.0452(10) 0.0098(8) 0.0118(8) 0.0011(8)
N4 0.0414(10) 0.0571(11) 0.0368(10) 0.0060(8) 0.0088(7) -0.0032(8)
N5 0.0445(10) 0.0621(12) 0.0308(9) 0.0038(8) 0.0095(7) -0.0021(8)
N6 0.0405(9) 0.0568(11) 0.0412(10) 0.0076(8) 0.0108(8) 0.0003(8)
N7 0.0443(10) 0.0436(10) 0.0350(9) -0.0004(7) 0.0117(7) -0.0024(7)
N8 0.0574(11) 0.0498(11) 0.0325(9) 0.0011(8) 0.0129(8) -0.0064(8)
C1 0.0408(11) 0.0449(12) 0.0462(12) -0.0085(9) 0.0127(9) 0.0017(9)
C2 0.0433(12) 0.0514(13) 0.0564(13) -0.0052(10) 0.0198(10) -0.0040(9)
C3 0.0530(12) 0.0460(12) 0.0435(12) -0.0041(10) 0.0208(10) -0.0065(10)
C4 0.0416(11) 0.0419(11) 0.0313(10) -0.0020(8) 0.0086(8) -0.0014(8)
C5 0.0416(11) 0.0441(11) 0.0308(10) -0.0024(8) 0.0123(8) 0.0006(8)
C6 0.0415(12) 0.0510(13) 0.0513(13) -0.0030(10) 0.0147(9) 0.0028(9)
C7 0.0458(12) 0.0567(14) 0.0644(15) -0.0024(12) 0.0213(11) -0.0056(10)
C8 0.0584(14) 0.0479(12) 0.0465(12) -0.0045(10) 0.0240(11) -0.0089(10)
C9 0.0446(13) 0.0678(16) 0.0551(14) 0.0041(12) 0.0078(10) 0.0097(11)
C10 0.0761(18) 0.0709(17) 0.0577(16) 0.0093(13) 0.0299(13) -0.0062(14)
C11 0.0438(13) 0.0730(17) 0.0712(17) 0.0138(14) 0.0088(11) 0.0075(12)
C12 0.0842(19) 0.0723(17) 0.0574(15) 0.0064(13) 0.0285(14) -0.0199(15)

loop_
_atom_type_symbol
_atom_type_description
_atom_type_scat_dispersion_real
_atom_type_scat_dispersion_imag
_atom_type_scat_source
N N 0.0061 0.0033 'International Tables Vol C Tables 4.2.6.8 and 6.1.1.4'
C C 0.0033 0.0016 'International Tables Vol C Tables 4.2.6.8 and 6.1.1.4'
H H 0.0000 0.0000 'International Tables Vol C Tables 4.2.6.8 and 6.1.1.4'

loop_
_geom_angle_atom_site_label_1
_geom_angle_atom_site_label_2
_geom_angle_atom_site_label_3
_geom_angle
C3 N1 N2 104.92(17)
C1 N2 N1 111.62(16)
C1 N2 C4 129.71(17)
N1 N2 C4 117.93(16)
C4 N3 N4 114.43(16)
C4 N3 H3 122.8
N4 N3 H3 122.8
C5 N4 N3 111.11(16)
C5 N5 N6 114.29(16)
C5 N5 H5 122.9
N6 N5 H5 122.9
C4 N6 N5 110.94(17)
C6 N7 N8 111.81(17)
C6 N7 C5 129.95(18)
N8 N7 C5 118.18(17)
C8 N8 N7 104.61(18)
C2 C1 N2 105.37(19)
C2 C1 C9 130.2(2)
N2 C1 C9 124.39(19)
C1 C2 C3 107.20(19)
C1 C2 H2 126.4
C3 C2 H2 126.4
N1 C3 C2 110.88(19)
N1 C3 C10 120.3(2)
C2 C3 C10 128.8(2)
N6 C4 N3 123.44(18)
N6 C4 N2 120.22(18)
N3 C4 N2 116.28(17)
N4 C5 N5 123.41(19)
N4 C5 N7 119.81(18)
N5 C5 N7 116.71(17)
C7 C6 N7 105.2(2)
C7 C6 C11 130.3(2)
N7 C6 C11 124.5(2)
C6 C7 C8 107.3(2)
C6 C7 H7 126.4
C8 C7 H7 126.4
N8 C8 C7 111.1(2)
N8 C8 C12 120.6(2)
C7 C8 C12 128.3(2)
C1 C9 H9A 109.5
C1 C9 H9B 109.5
H9A C9 H9B 109.5
C1 C9 H9C 109.5
H9A C9 H9C 109.5
H9B C9 H9C 109.5
C3 C10 H10A 109.5
C3 C10 H10B 109.5
H10A C10 H10B 109.5
C3 C10 H10C 109.5
H10A C10 H10C 109.5
H10B C10 H10C 109.5
C6 C11 H11A 109.5
C6 C11 H11B 109.5
H11A C11 H11B 109.5
C6 C11 H11C 109.5
H11A C11 H11C 109.5
H11B C11 H11C 109.5
C8 C12 H12A 109.5
C8 C12 H12B 109.5
H12A C12 H12B 109.5
C8 C12 H12C 109.5
H12A C12 H12C 109.5
H12B C12 H12C 109.5

loop_
_geom_bond_atom_site_label_1
_geom_bond_atom_site_label_2
_geom_bond_distance
N1 C3 1.325(3)
N1 N2 1.382(2)
N2 C1 1.375(3)
N2 C4 1.404(3)
N3 C4 1.383(3)
N3 N4 1.433(2)
N3 H3 0.8600
N4 C5 1.283(3)
N5 C5 1.376(3)
N5 N6 1.435(2)
N5 H5 0.8600
N6 C4 1.280(3)
N7 C6 1.375(3)
N7 N8 1.381(2)
N7 C5 1.405(3)
N8 C8 1.326(3)
C1 C2 1.368(3)
C1 C9 1.499(3)
C2 C3 1.403(3)
C2 H2 0.9300
C3 C10 1.503(3)
C6 C7 1.366(3)
C6 C11 1.494(3)
C7 C8 1.398(3)
C7 H7 0.9300
C8 C12 1.502(3)
C9 H9A 0.9600
C9 H9B 0.9600
C9 H9C 0.9600
C10 H10A 0.9600
C10 H10B 0.9600
C10 H10C 0.9600
C11 H11A 0.9600
C11 H11B 0.9600
C11 H11C 0.9600
C12 H12A 0.9600
C12 H12B 0.9600
C12 H12C 0.9600

loop_
_geom_torsion_atom_site_label_1
_geom_torsion_atom_site_label_2
_geom_torsion_atom_site_label_3
_geom_torsion_atom_site_label_4
_geom_torsion
C3 N1 N2 C1 -0.9(2)
C3 N1 N2 C4 -172.03(17)
C4 N3 N4 C5 -37.9(2)
C5 N5 N6 C4 -39.2(3)
C6 N7 N8 C8 0.1(2)
C5 N7 N8 C8 -177.33(17)
N1 N2 C1 C2 0.9(2)
C4 N2 C1 C2 170.7(2)
N1 N2 C1 C9 -179.35(19)
C4 N2 C1 C9 -9.6(3)
N2 C1 C2 C3 -0.6(2)
C9 C1 C2 C3 179.7(2)
N2 N1 C3 C2 0.5(2)
N2 N1 C3 C10 179.51(19)
C1 C2 C3 N1 0.0(3)
C1 C2 C3 C10 -178.8(2)
N5 N6 C4 N3 5.6(3)
N5 N6 C4 N2 -171.36(17)
N4 N3 C4 N6 33.9(3)
N4 N3 C4 N2 -148.99(17)
C1 N2 C4 N6 20.0(3)
N1 N2 C4 N6 -170.72(18)
C1 N2 C4 N3 -157.2(2)
N1 N2 C4 N3 12.1(3)
N3 N4 C5 N5 4.3(3)
N3 N4 C5 N7 -172.68(17)
N6 N5 C5 N4 35.4(3)
N6 N5 C5 N7 -147.56(17)
C6 N7 C5 N4 5.3(3)
N8 N7 C5 N4 -177.90(18)
C6 N7 C5 N5 -171.9(2)
N8 N7 C5 N5 4.9(3)
N8 N7 C6 C7 0.1(2)
C5 N7 C6 C7 177.08(19)
N8 N7 C6 C11 -179.0(2)
C5 N7 C6 C11 -2.0(4)
N7 C6 C7 C8 -0.2(2)
C11 C6 C7 C8 178.8(2)
N7 N8 C8 C7 -0.2(2)
N7 N8 C8 C12 179.8(2)
C6 C7 C8 N8 0.2(3)
C6 C7 C8 C12 -179.7(2)
